data_4313002
loop_
_publ_author_name
'Joseph M. Tanski'
'Gerard Parkin'

_publ_section_title
;
 Tantalum Amido and Imido Complexes Supported
 byTris[(2-indolyl)methyl]amine, a Tetradentate Trianionic Ligand with
 Reduced \p-Donor Character
;
_journal_name_full 'Inorganic Chemistry'
_journal_page_first 264
_journal_page_last 266
_journal_paper_doi 10.1021/ic026182a
_journal_volume 42
_journal_year 2003
_chemical_formula_sum 'C47 H45 Cl N5 Ta'
_chemical_formula_weight 896.28
_chemical_name_systematic
; 
 ? 
;
_space_group_IT_number 15
_symmetry_cell_setting monoclinic
_symmetry_space_group_name_Hall '-C 2yc'
_symmetry_space_group_name_H-M 'C 1 2/c 1'
_atom_sites_solution_hydrogens geom
_atom_sites_solution_primary direct
_atom_sites_solution_secondary difmap
_audit_creation_method SHELXL-97
_cell_angle_alpha 90.00
_cell_angle_beta 130.773(2)
_cell_angle_gamma 90.00
_cell_formula_units_Z 8
_cell_length_a 37.086(4)
_cell_length_b 10.2532(12)
_cell_length_c 27.627(3)
_cell_measurement_temperature 243(2)
_cell_volume 7955.6(16)
_computing_cell_refinement 'Bruker SMART'
_computing_data_collection 'Bruker SMART'
_computing_data_reduction 'Bruker SHELXTL'
_computing_molecular_graphics 'Bruker SHELXTL'
_computing_publication_material 'Bruker SHELXTL'
_computing_structure_refinement 'SHELXL-97 (Sheldrick, 1997)'
_computing_structure_solution 'SHELXS-97 (Sheldrick, 1990)'
_diffrn_ambient_temperature 243(2)
_diffrn_measured_fraction_theta_full 0.999
_diffrn_measured_fraction_theta_max 0.999
_diffrn_measurement_device_type 'CCD area detector'
_diffrn_measurement_method 'phi and omega scans'
_diffrn_radiation_monochromator graphite
_diffrn_radiation_source 'fine-focus sealed tube'
_diffrn_radiation_type MoK\a
_diffrn_radiation_wavelength 0.71073
_diffrn_reflns_av_R_equivalents 0.0790
_diffrn_reflns_av_sigmaI/netI 0.0950
_diffrn_reflns_limit_h_max 28
_diffrn_reflns_limit_h_min -43
_diffrn_reflns_limit_k_max 12
_diffrn_reflns_limit_k_min -11
_diffrn_reflns_limit_l_max 32
_diffrn_reflns_limit_l_min -14
_diffrn_reflns_number 19613
_diffrn_reflns_theta_full 24.71
_diffrn_reflns_theta_max 24.71
_diffrn_reflns_theta_min 1.95
_exptl_absorpt_coefficient_mu 2.870
_exptl_absorpt_correction_T_max 0.8466
_exptl_absorpt_correction_T_min 0.4419
_exptl_absorpt_correction_type none
_exptl_crystal_density_diffrn 1.497
_exptl_crystal_density_method 'not measured'
_exptl_crystal_F_000 3616
_exptl_crystal_size_max 0.34
_exptl_crystal_size_mid 0.12
_exptl_crystal_size_min 0.06
_refine_diff_density_max 1.363
_refine_diff_density_min -1.486
_refine_diff_density_rms 0.125
_refine_ls_extinction_coef 0.000104(17)
_refine_ls_extinction_expression Fc^*^=kFc[1+0.001xFc^2^\l^3^/sin(2\q)]^-1/4^
_refine_ls_extinction_method SHELXL
_refine_ls_goodness_of_fit_ref 1.038
_refine_ls_hydrogen_treatment mixed
_refine_ls_matrix_type full
_refine_ls_number_parameters 490
_refine_ls_number_reflns 6784
_refine_ls_number_restraints 0
_refine_ls_restrained_S_all 1.038
_refine_ls_R_factor_all 0.0860
_refine_ls_R_factor_gt 0.0430
_refine_ls_shift/su_max 3.364
_refine_ls_shift/su_mean 0.041
_refine_ls_structure_factor_coef Fsqd
_refine_ls_weighting_details 'calc w=1/[\s^2^(Fo^2^)+(0.0300P)^2^+0.0000P] where P=(Fo^2^+2Fc^2^)/3'
_refine_ls_weighting_scheme calc
_refine_ls_wR_factor_gt 0.0803
_refine_ls_wR_factor_ref 0.0899
_reflns_number_gt 4422
_reflns_number_total 6784
_reflns_threshold_expression >2sigma(I)
_cod_data_source_file ic026182a-2_s2_2.cif
_cod_data_source_block jt617s5
_cod_depositor_comments
;
The following automatic conversions were performed:

'_symmetry_cell_setting' value 'Monoclinic' changed to 'monoclinic'
according to the built-in table from CIF Core dictionary named
'cif_core.dic' version 2.4.1 from 2010-06-29.

Automatic conversion script
Id: cif_fix_values 1646 2011-03-28 12:23:43Z adriana 
;
_cod_original_cell_volume 7955.4(15)
_cod_database_code 4313002

loop_
_symmetry_equiv_pos_as_xyz
'x, y, z'
'-x, y, -z+1/2'
'x+1/2, y+1/2, z'
'-x+1/2, y+1/2, -z+1/2'
'-x, -y, -z'
'x, -y, z-1/2'
'-x+1/2, -y+1/2, -z'
'x+1/2, -y+1/2, z-1/2'

loop_
_atom_site_label
_atom_site_type_symbol
_atom_site_fract_x
_atom_site_fract_y
_atom_site_fract_z
_atom_site_U_iso_or_equiv
_atom_site_adp_type
_atom_site_occupancy
_atom_site_symmetry_multiplicity
_atom_site_calc_flag
_atom_site_refinement_flags
_atom_site_disorder_assembly
_atom_site_disorder_group
Ta Ta 0.205844(10) 0.22312(3) 0.812354(14) 0.02956(11) Uani 1 1 d . . .
Cl Cl 0.23399(7) 0.00267(17) 0.84673(9) 0.0490(5) Uani 1 1 d . . .
N1 N 0.27922(19) 0.2579(5) 0.8749(3) 0.0328(14) Uani 1 1 d . . .
N2 N 0.1585(2) 0.1464(5) 0.7229(3) 0.0347(14) Uani 1 1 d . . .
N3 N 0.19301(19) 0.4230(5) 0.8120(2) 0.0315(14) Uani 1 1 d . . .
N4 N 0.21594(19) 0.3325(5) 0.7478(2) 0.0314(14) Uani 1 1 d . . .
N5 N 0.16852(19) 0.1994(5) 0.8381(3) 0.0342(14) Uani 1 1 d . . .
C1S C 0.1744(4) 0.0605(11) 0.5288(5) 0.075(3) Uani 1 1 d . . .
H1SA H 0.1979 -0.0041 0.5462 0.090 Uiso 1 1 calc R . .
C2S C 0.1281(4) 0.0267(9) 0.4836(5) 0.069(3) Uani 1 1 d . . .
H2SA H 0.1194 -0.0600 0.4693 0.082 Uiso 1 1 calc R . .
C3S C 0.0934(3) 0.1242(11) 0.4586(4) 0.071(3) Uani 1 1 d . . .
H3SA H 0.0609 0.1029 0.4276 0.085 Uiso 1 1 calc R . .
C4S C 0.1068(4) 0.2500(9) 0.4793(5) 0.078(3) Uani 1 1 d . . .
H4SA H 0.0836 0.3157 0.4617 0.094 Uiso 1 1 calc R . .
C5S C 0.1536(4) 0.2801(9) 0.5253(5) 0.069(3) Uani 1 1 d . . .
H5SA H 0.1629 0.3660 0.5407 0.082 Uiso 1 1 calc R . .
C6S C 0.1876(4) 0.1837(12) 0.5493(4) 0.073(3) Uani 1 1 d . . .
H6SA H 0.2201 0.2047 0.5802 0.087 Uiso 1 1 calc R . .
C7S C 0.0397(3) 0.3151(11) 0.5615(5) 0.078(3) Uani 1 1 d . . .
H7SA H 0.0342 0.2453 0.5353 0.094 Uiso 1 1 calc R . .
C8S C 0.0552(3) 0.4299(12) 0.5572(4) 0.078(3) Uani 1 1 d . . .
H8SA H 0.0611 0.4392 0.5290 0.094 Uiso 1 1 calc R . .
C9S C 0.0623(3) 0.5325(10) 0.5940(5) 0.070(3) Uani 1 1 d . . .
H9SA H 0.0735 0.6125 0.5918 0.084 Uiso 1 1 calc R . .
C10S C 0.0530(3) 0.5192(11) 0.6340(5) 0.073(3) Uani 1 1 d . . .
H10A H 0.0571 0.5909 0.6584 0.087 Uiso 1 1 calc R . .
C11 C 0.3174(2) 0.2063(6) 0.9330(3) 0.0331(17) Uani 1 1 d . . .
C11S C 0.0380(3) 0.4034(13) 0.6391(5) 0.081(3) Uani 1 1 d . . .
H11A H 0.0317 0.3948 0.6669 0.097 Uiso 1 1 calc R . .
C12 C 0.3210(3) 0.1560(7) 0.9824(3) 0.0404(19) Uani 1 1 d . . .
H12A H 0.2938 0.1496 0.9783 0.048 Uiso 1 1 calc R . .
C12S C 0.0318(3) 0.2978(11) 0.6028(6) 0.088(3) Uani 1 1 d . . .
H12B H 0.0224 0.2161 0.6067 0.106 Uiso 1 1 calc R . .
C13 C 0.3640(3) 0.1160(7) 1.0368(3) 0.042(2) Uani 1 1 d . . .
H13A H 0.3666 0.0832 1.0707 0.051 Uiso 1 1 calc R . .
C13S C -0.0056(4) 0.6445(9) 0.6967(5) 0.071(3) Uani 1 1 d . . .
H13B H -0.0098 0.6445 0.6593 0.086 Uiso 1 1 calc R . .
C14 C 0.4042(3) 0.1229(7) 1.0430(4) 0.049(2) Uani 1 1 d . . .
H14A H 0.4335 0.0945 1.0813 0.059 Uiso 1 1 calc R . .
C14S C 0.0390(4) 0.6449(9) 0.7540(6) 0.073(3) Uani 1 1 d . . .
H14B H 0.0655 0.6457 0.7564 0.088 Uiso 1 1 calc R . .
C15 C 0.4024(3) 0.1695(7) 0.9953(4) 0.045(2) Uani 1 1 d . . .
H15A H 0.4300 0.1724 1.0003 0.054 Uiso 1 1 calc R . .
C15S C 0.0451(3) 0.6441(8) 0.8083(4) 0.066(3) Uani 1 1 d . . .
H15B H 0.0758 0.6433 0.8487 0.080 Uiso 1 1 calc R . .
C16 C 0.3588(3) 0.2130(7) 0.9389(3) 0.0418(18) Uani 1 1 d . . .
C16S C 0.0146(3) 0.2617(9) 0.7819(4) 0.071(3) Uani 1 1 d . . .
H16A H 0.0246 0.3410 0.8044 0.086 Uiso 1 1 calc R . .
C17 C 0.3434(3) 0.2758(7) 0.8824(3) 0.0432(18) Uani 1 1 d . . .
H17A H 0.3625 0.2947 0.8720 0.052 Uiso 1 1 calc R . .
C17S C 0.0298(4) 0.1460(12) 0.8143(5) 0.092(3) Uani 1 1 d . . .
H17B H 0.0509 0.1460 0.8592 0.110 Uiso 1 1 calc R . .
C18 C 0.2974(3) 0.3030(6) 0.8467(3) 0.0329(17) Uani 1 1 d . . .
C18S C 0.0147(5) 0.0303(11) 0.7818(5) 0.104(5) Uani 1 1 d . . .
H18A H 0.0249 -0.0490 0.8043 0.124 Uiso 1 1 calc R . .
C19 C 0.2651(2) 0.3854(6) 0.7894(3) 0.0381(18) Uani 1 1 d . . .
H19A H 0.2762 0.3884 0.7655 0.046 Uiso 1 1 calc R . .
H19B H 0.2652 0.4746 0.8023 0.046 Uiso 1 1 calc R . .
C21 C 0.1197(3) 0.0601(7) 0.6927(3) 0.0372(18) Uani 1 1 d . . .
C22 C 0.0995(3) 0.0071(7) 0.7155(4) 0.049(2) Uani 1 1 d . . .
H22A H 0.1115 0.0259 0.7570 0.059 Uiso 1 1 calc R . .
C23 C 0.0609(3) -0.0750(8) 0.6755(5) 0.062(3) Uani 1 1 d . . .
H23A H 0.0469 -0.1143 0.6905 0.075 Uiso 1 1 calc R . .
C24 C 0.0424(3) -0.1006(8) 0.6140(4) 0.061(2) Uani 1 1 d . . .
H24A H 0.0157 -0.1550 0.5873 0.073 Uiso 1 1 calc R . .
C25 C 0.0628(3) -0.0472(8) 0.5916(4) 0.051(2) Uani 1 1 d . . .
H25A H 0.0500 -0.0640 0.5496 0.061 Uiso 1 1 calc R . .
C26 C 0.1023(3) 0.0315(7) 0.6311(4) 0.043(2) Uani 1 1 d . . .
C27 C 0.1328(3) 0.0950(7) 0.6246(4) 0.045(2) Uani 1 1 d . . .
H27A H 0.1305 0.0911 0.5887 0.054 Uiso 1 1 calc R . .
C28 C 0.1650(3) 0.1609(7) 0.6779(3) 0.0359(18) Uani 1 1 d . . .
C29 C 0.2074(2) 0.2375(7) 0.7012(3) 0.0391(18) Uani 1 1 d . . .
H29A H 0.2018 0.2829 0.6656 0.047 Uiso 1 1 calc R . .
H29B H 0.2351 0.1801 0.7216 0.047 Uiso 1 1 calc R . .
C31 C 0.1935(2) 0.5030(7) 0.8526(3) 0.0347(18) Uani 1 1 d . . .
C32 C 0.2070(3) 0.4792(7) 0.9118(3) 0.0404(19) Uani 1 1 d . . .
H32A H 0.2172 0.3957 0.9302 0.048 Uiso 1 1 calc R . .
C33 C 0.2052(3) 0.5787(8) 0.9433(4) 0.048(2) Uani 1 1 d . . .
H33A H 0.2144 0.5626 0.9835 0.058 Uiso 1 1 calc R . .
C34 C 0.1901(3) 0.7025(8) 0.9172(4) 0.053(2) Uani 1 1 d . . .
H34A H 0.1888 0.7684 0.9397 0.063 Uiso 1 1 calc R . .
C35 C 0.1770(3) 0.7305(7) 0.8592(4) 0.049(2) Uani 1 1 d . . .
H35A H 0.1667 0.8148 0.8418 0.059 Uiso 1 1 calc R . .
C36 C 0.1792(3) 0.6320(7) 0.8264(3) 0.0391(19) Uani 1 1 d . . .
C37 C 0.1718(2) 0.6283(7) 0.7682(3) 0.0408(19) Uani 1 1 d . . .
H37A H 0.1630 0.6981 0.7403 0.049 Uiso 1 1 calc R . .
C38 C 0.1803(2) 0.5041(7) 0.7621(3) 0.0319(17) Uani 1 1 d . . .
C39 C 0.1796(3) 0.4383(6) 0.7136(3) 0.0379(18) Uani 1 1 d . . .
H39A H 0.1480 0.4017 0.6794 0.045 Uiso 1 1 calc R . .
H39B H 0.1875 0.5003 0.6948 0.045 Uiso 1 1 calc R . .
C51 C 0.1784(3) 0.1195(7) 0.8896(4) 0.055(2) Uani 1 1 d . . .
H51A H 0.1696 0.1675 0.9108 0.082 Uiso 1 1 calc R . .
H51B H 0.2120 0.0985 0.9202 0.082 Uiso 1 1 calc R . .
H51C H 0.1600 0.0395 0.8718 0.082 Uiso 1 1 calc R . .
C52 C 0.1228(3) 0.2686(7) 0.8054(4) 0.056(2) Uani 1 1 d . . .
H52A H 0.0994 0.2083 0.7976 0.084 Uiso 1 1 calc R . .
H52B H 0.1118 0.3031 0.7650 0.084 Uiso 1 1 calc R . .
H52C H 0.1275 0.3397 0.8321 0.084 Uiso 1 1 calc R . .

loop_
_atom_site_aniso_label
_atom_site_aniso_U_11
_atom_site_aniso_U_22
_atom_site_aniso_U_33
_atom_site_aniso_U_23
_atom_site_aniso_U_13
_atom_site_aniso_U_12
Ta 0.03625(18) 0.02339(16) 0.03297(17) 0.00086(16) 0.02433(15) -0.00055(17)
Cl 0.0513(13) 0.0264(11) 0.0581(13) 0.0045(9) 0.0309(12) 0.0026(9)
N1 0.037(3) 0.027(4) 0.038(3) 0.004(3) 0.026(3) -0.004(3)
N2 0.036(4) 0.031(4) 0.041(4) 0.003(3) 0.026(3) 0.004(3)
N3 0.041(4) 0.027(3) 0.033(4) -0.001(3) 0.027(3) 0.006(3)
N4 0.041(4) 0.028(3) 0.032(3) 0.001(3) 0.027(3) 0.002(3)
N5 0.033(3) 0.034(4) 0.039(4) -0.003(3) 0.025(3) -0.003(3)
C1S 0.080(8) 0.071(8) 0.090(9) 0.015(6) 0.062(8) 0.021(6)
C2S 0.088(8) 0.061(7) 0.064(7) -0.002(5) 0.053(7) -0.004(6)
C3S 0.047(6) 0.092(8) 0.044(6) 0.001(5) 0.017(5) 0.003(6)
C4S 0.099(9) 0.055(8) 0.059(7) 0.020(5) 0.042(7) 0.034(6)
C5S 0.103(8) 0.052(6) 0.059(6) 0.008(5) 0.057(7) -0.004(7)
C6S 0.062(7) 0.104(9) 0.057(6) 0.012(6) 0.040(6) -0.011(7)
C7S 0.064(7) 0.069(9) 0.066(7) -0.010(6) 0.027(6) 0.015(6)
C8S 0.081(8) 0.083(8) 0.057(7) 0.000(6) 0.039(6) 0.010(6)
C9S 0.062(7) 0.063(7) 0.086(8) 0.007(6) 0.049(7) 0.007(5)
C10S 0.053(7) 0.089(9) 0.067(7) -0.004(6) 0.035(6) 0.011(6)
C11 0.042(4) 0.025(4) 0.030(4) -0.004(3) 0.023(4) -0.005(3)
C11S 0.069(7) 0.102(10) 0.091(8) 0.023(7) 0.060(7) 0.020(7)
C12 0.047(5) 0.040(5) 0.038(5) -0.002(4) 0.029(5) -0.006(4)
C12S 0.057(7) 0.069(8) 0.104(9) 0.036(7) 0.037(7) 0.015(6)
C13 0.051(6) 0.042(5) 0.034(5) 0.000(4) 0.027(5) 0.002(4)
C13S 0.094(9) 0.070(7) 0.056(7) -0.007(5) 0.051(7) -0.004(6)
C14 0.046(6) 0.047(5) 0.041(5) -0.003(4) 0.022(5) 0.006(4)
C14S 0.082(9) 0.080(8) 0.071(8) 0.004(6) 0.056(8) 0.001(6)
C15 0.029(5) 0.049(5) 0.046(5) -0.001(4) 0.020(4) -0.004(4)
C15S 0.049(6) 0.061(7) 0.054(7) -0.001(5) 0.018(5) -0.001(5)
C16 0.051(5) 0.031(4) 0.043(5) -0.003(4) 0.031(4) -0.004(4)
C16S 0.069(7) 0.072(7) 0.085(7) -0.009(5) 0.056(7) -0.014(5)
C17 0.047(5) 0.045(4) 0.047(5) 0.003(4) 0.034(4) -0.004(4)
C17S 0.110(10) 0.115(10) 0.068(8) 0.019(7) 0.066(8) 0.008(8)
C18 0.039(5) 0.018(4) 0.040(4) 0.000(3) 0.025(4) 0.000(3)
C18S 0.158(15) 0.071(8) 0.130(12) 0.041(7) 0.115(14) 0.037(8)
C19 0.050(5) 0.028(4) 0.046(5) -0.001(4) 0.036(5) -0.006(4)
C21 0.044(5) 0.026(4) 0.046(5) -0.007(4) 0.032(4) -0.002(4)
C22 0.051(6) 0.043(5) 0.051(5) -0.012(4) 0.033(5) -0.015(4)
C23 0.060(6) 0.053(6) 0.092(8) -0.014(5) 0.058(6) -0.009(5)
C24 0.053(6) 0.050(6) 0.072(7) -0.025(5) 0.038(6) -0.014(4)
C25 0.043(6) 0.059(6) 0.043(5) -0.019(4) 0.025(5) -0.001(4)
C26 0.039(5) 0.029(5) 0.047(5) -0.007(4) 0.022(5) 0.009(4)
C27 0.047(5) 0.048(5) 0.038(5) -0.011(4) 0.027(5) 0.000(4)
C28 0.046(5) 0.026(4) 0.042(5) 0.002(4) 0.032(4) 0.005(4)
C29 0.046(5) 0.037(5) 0.042(4) 0.006(4) 0.033(4) 0.005(4)
C31 0.040(5) 0.025(4) 0.043(5) 0.000(3) 0.029(4) -0.002(3)
C32 0.052(5) 0.030(5) 0.041(5) 0.000(4) 0.031(4) -0.005(4)
C33 0.067(6) 0.046(5) 0.051(5) -0.007(4) 0.046(5) -0.009(4)
C34 0.064(6) 0.043(6) 0.064(6) -0.016(4) 0.047(5) -0.012(4)
C35 0.060(5) 0.031(4) 0.068(6) -0.003(4) 0.046(5) -0.002(4)
C36 0.051(5) 0.031(5) 0.047(5) -0.007(4) 0.037(5) -0.002(4)
C37 0.052(5) 0.024(4) 0.043(5) 0.013(3) 0.030(4) 0.010(4)
C38 0.041(5) 0.033(4) 0.024(4) 0.006(3) 0.022(4) 0.006(3)
C39 0.048(5) 0.026(4) 0.043(5) 0.007(3) 0.032(4) 0.001(4)
C51 0.072(6) 0.053(6) 0.062(6) 0.000(4) 0.053(6) -0.013(4)
C52 0.055(5) 0.046(5) 0.089(6) -0.009(5) 0.056(5) -0.009(4)

loop_
_atom_type_symbol
_atom_type_description
_atom_type_scat_dispersion_real
_atom_type_scat_dispersion_imag
_atom_type_scat_source
C C 0.0033 0.0016 'International Tables Vol C Tables 4.2.6.8 and 6.1.1.4'
H H 0.0000 0.0000 'International Tables Vol C Tables 4.2.6.8 and 6.1.1.4'
N N 0.0061 0.0033 'International Tables Vol C Tables 4.2.6.8 and 6.1.1.4'
Cl Cl 0.1484 0.1585 'International Tables Vol C Tables 4.2.6.8 and 6.1.1.4'
Ta Ta -0.7052 6.5227 'International Tables Vol C Tables 4.2.6.8 and 6.1.1.4'

loop_
_geom_angle_atom_site_label_1
_geom_angle_atom_site_label_2
_geom_angle_atom_site_label_3
_geom_angle
_geom_angle_site_symmetry_1
_geom_angle_site_symmetry_3
_geom_angle_publ_flag
N5 Ta N2 98.0(2) . . ?
N5 Ta N1 125.0(2) . . ?
N2 Ta N1 134.0(2) . . ?
N5 Ta N3 84.9(2) . . ?
N2 Ta N3 111.0(2) . . ?
N1 Ta N3 90.4(2) . . ?
N5 Ta N4 148.1(2) . . ?
N2 Ta N4 72.5(2) . . ?
N1 Ta N4 77.17(19) . . ?
N3 Ta N4 71.15(19) . . ?
N5 Ta Cl 88.10(17) . . ?
N2 Ta Cl 85.66(16) . . ?
N1 Ta Cl 80.75(14) . . ?
N3 Ta Cl 162.68(15) . . ?
N4 Ta Cl 120.50(14) . . ?
C11 N1 C18 105.8(5) . . ?
C11 N1 Ta 133.7(4) . . ?
C18 N1 Ta 115.9(4) . . ?
C21 N2 C28 103.8(5) . . ?
C21 N2 Ta 134.5(4) . . ?
C28 N2 Ta 121.1(5) . . ?
C31 N3 C38 105.3(5) . . ?
C31 N3 Ta 133.9(4) . . ?
C38 N3 Ta 120.8(4) . . ?
C29 N4 C19 111.8(5) . . ?
C29 N4 C39 109.7(5) . . ?
C19 N4 C39 111.7(5) . . ?
C29 N4 Ta 107.5(4) . . ?
C19 N4 Ta 108.3(4) . . ?
C39 N4 Ta 107.7(4) . . ?
C51 N5 C52 108.7(5) . . ?
C51 N5 Ta 129.8(5) . . ?
C52 N5 Ta 121.5(4) . . ?
C6S C1S C2S 121.7(10) . . ?
C1S C2S C3S 118.4(9) . . ?
C4S C3S C2S 120.0(9) . . ?
C5S C4S C3S 119.9(9) . . ?
C4S C5S C6S 119.7(9) . . ?
C1S C6S C5S 120.2(10) . . ?
C8S C7S C12S 121.7(10) . . ?
C7S C8S C9S 119.4(10) . . ?
C10S C9S C8S 120.1(10) . . ?
C11S C10S C9S 120.7(10) . . ?
N1 C11 C12 131.0(7) . . ?
N1 C11 C16 108.9(6) . . ?
C12 C11 C16 120.0(7) . . ?
C10S C11S C12S 119.5(10) . . ?
C13 C12 C11 119.4(7) . . ?
C7S C12S C11S 118.6(10) . . ?
C12 C13 C14 121.0(7) . . ?
C14S C13S C15S 121.8(9) . 2_556 ?
C15 C14 C13 122.0(7) . . ?
C13S C14S C15S 118.9(9) . . ?
C14 C15 C16 118.6(7) . . ?
C14S C15S C13S 119.3(8) . 2_556 ?
C15 C16 C17 135.4(7) . . ?
C15 C16 C11 119.0(6) . . ?
C17 C16 C11 105.4(6) . . ?
C16S C16S C17S 119.8(6) 2_556 . ?
C18 C17 C16 107.9(6) . . ?
C16S C17S C18S 120.4(10) . . ?
C17 C18 N1 111.8(6) . . ?
C17 C18 C19 131.7(6) . . ?
N1 C18 C19 115.9(6) . . ?
C18S C18S C17S 119.8(6) 2_556 . ?
C18 C19 N4 110.3(5) . . ?
C22 C21 C26 121.3(7) . . ?
C22 C21 N2 129.2(7) . . ?
C26 C21 N2 109.5(6) . . ?
C21 C22 C23 117.8(8) . . ?
C24 C23 C22 121.5(8) . . ?
C25 C24 C23 120.3(8) . . ?
C24 C25 C26 119.5(8) . . ?
C25 C26 C21 119.6(7) . . ?
C25 C26 C27 133.9(8) . . ?
C21 C26 C27 106.5(7) . . ?
C28 C27 C26 108.0(7) . . ?
C27 C28 N2 112.0(7) . . ?
C27 C28 C29 133.3(7) . . ?
N2 C28 C29 114.5(6) . . ?
C28 C29 N4 106.9(5) . . ?
N3 C31 C32 131.2(6) . . ?
N3 C31 C36 109.6(6) . . ?
C32 C31 C36 119.2(6) . . ?
C33 C32 C31 119.2(7) . . ?
C32 C33 C34 121.6(7) . . ?
C35 C34 C33 121.1(7) . . ?
C34 C35 C36 118.8(7) . . ?
C35 C36 C31 120.0(7) . . ?
C35 C36 C37 133.9(7) . . ?
C31 C36 C37 106.0(6) . . ?
C38 C37 C36 105.8(6) . . ?
C37 C38 N3 113.2(6) . . ?
C37 C38 C39 132.3(6) . . ?
N3 C38 C39 114.5(6) . . ?
N4 C39 C38 106.4(5) . . ?

loop_
_geom_bond_atom_site_label_1
_geom_bond_atom_site_label_2
_geom_bond_distance
_geom_bond_site_symmetry_2
_geom_bond_publ_flag
Ta N5 1.941(5) . ?
Ta N2 2.036(6) . ?
Ta N1 2.092(5) . ?
Ta N3 2.103(5) . ?
Ta N4 2.333(5) . ?
Ta Cl 2.4096(18) . ?
N1 C11 1.375(8) . ?
N1 C18 1.400(8) . ?
N2 C21 1.406(8) . ?
N2 C28 1.421(8) . ?
N3 C31 1.380(8) . ?
N3 C38 1.401(8) . ?
N4 C29 1.476(8) . ?
N4 C19 1.483(8) . ?
N4 C39 1.491(8) . ?
N5 C51 1.465(8) . ?
N5 C52 1.480(8) . ?
C1S C6S 1.339(12) . ?
C1S C2S 1.352(12) . ?
C2S C3S 1.405(12) . ?
C3S C4S 1.366(12) . ?
C4S C5S 1.359(12) . ?
C5S C6S 1.383(12) . ?
C7S C8S 1.351(13) . ?
C7S C12S 1.362(13) . ?
C8S C9S 1.365(12) . ?
C9S C10S 1.361(11) . ?
C10S C11S 1.357(12) . ?
C11 C12 1.383(8) . ?
C11 C16 1.434(9) . ?
C11S C12S 1.389(13) . ?
C12 C13 1.357(9) . ?
C13 C14 1.384(9) . ?
C13S C14S 1.350(12) . ?
C13S C15S 1.378(11) 2_556 ?
C14 C15 1.363(9) . ?
C14S C15S 1.365(11) . ?
C15 C16 1.399(9) . ?
C15S C13S 1.378(11) 2_556 ?
C16 C17 1.420(9) . ?
C16S C16S 1.336(17) 2_556 ?
C16S C17S 1.366(13) . ?
C17 C18 1.328(9) . ?
C17S C18S 1.367(13) . ?
C18 C19 1.477(9) . ?
C18S C18S 1.33(2) 2_556 ?
C21 C22 1.367(9) . ?
C21 C26 1.402(9) . ?
C22 C23 1.385(10) . ?
C23 C24 1.380(11) . ?
C24 C25 1.366(10) . ?
C25 C26 1.377(10) . ?
C26 C27 1.414(10) . ?
C27 C28 1.325(9) . ?
C28 C29 1.478(9) . ?
C31 C32 1.385(9) . ?
C31 C36 1.433(9) . ?
C32 C33 1.370(9) . ?
C33 C34 1.384(10) . ?
C34 C35 1.366(10) . ?
C35 C36 1.395(9) . ?
C36 C37 1.447(9) . ?
C37 C38 1.348(9) . ?
C38 C39 1.485(8) . ?
